data_7101581
loop_
_publ_author_name
L.Thompson
L.N.Dawe
S.Dey

_publ_section_title
;
A self-assembled hexa-decanuclear 4 x [2x2] Mn(II)16
square grid from a pyridazine bis hydrazone ligand synthesis, structure
and magnetism
;
_journal_issue 47
_journal_name_full 'Chemical Communications'
_journal_paper_doi 10.1039/b611267f
_journal_year 2006
_chemical_formula_sum 'C144 H96 Mn16 N66 O30'
_chemical_formula_weight 4109.91
_chemical_name_systematic
;
?
;
_space_group_IT_number 5
_symmetry_cell_setting monoclinic
_symmetry_space_group_name_Hall 'C 2y'
_symmetry_space_group_name_H-M 'C 1 2 1'
_atom_sites_solution_hydrogens geom
_atom_sites_solution_primary direct
_atom_sites_solution_secondary difmap
_audit_creation_method SHELXL-97
_cell_angle_alpha 90.00
_cell_angle_beta 117.670(8)
_cell_angle_gamma 90.00
_cell_formula_units_Z 2
_cell_length_a 40.32(2)
_cell_length_b 12.990(6)
_cell_length_c 22.830(12)
_cell_measurement_reflns_used 17290
_cell_measurement_temperature 153(2)
_cell_measurement_theta_max 30.7747
_cell_measurement_theta_min 1.7957
_cell_volume 10590(9)
_computing_cell_refinement 'CrystalClear (Rigaku/MSC Inc., 2005)'
_computing_data_collection 'CrystalClear (Rigaku/MSC Inc., 2005)'
_computing_data_reduction 'CrystalClear (Rigaku/MSC Inc., 2005)'
_computing_molecular_graphics 'CrystalStructure3.7.0(Rigaku/MSC Inc.,2005)'
_computing_publication_material 'CrystalStructure3.7.0(Rigaku/MSC Inc.,2005)'
_computing_structure_refinement 'SHELXL-97 (Sheldrick, 1997)'
_computing_structure_solution 'SHELXS-97 (Sheldrick, 1990)'
_diffrn_ambient_temperature 153(2)
_diffrn_detector_area_resol_mean 14.63
_diffrn_measured_fraction_theta_full 0.994
_diffrn_measured_fraction_theta_max 0.994
_diffrn_measurement_device_type 'Rigaku Saturn'
_diffrn_measurement_method \w
_diffrn_radiation_monochromator graphite
_diffrn_radiation_source 'fine-focus sealed tube'
_diffrn_radiation_type MoK\a
_diffrn_radiation_wavelength 0.71070
_diffrn_reflns_av_R_equivalents 0.0597
_diffrn_reflns_av_sigmaI/netI 0.0758
_diffrn_reflns_limit_h_max 45
_diffrn_reflns_limit_h_min -47
_diffrn_reflns_limit_k_max 14
_diffrn_reflns_limit_k_min -15
_diffrn_reflns_limit_l_max 27
_diffrn_reflns_limit_l_min -26
_diffrn_reflns_number 35421
_diffrn_reflns_theta_full 25.00
_diffrn_reflns_theta_max 25.00
_diffrn_reflns_theta_min 1.80
_exptl_absorpt_coefficient_mu 0.988
_exptl_absorpt_correction_T_max 0.9074
_exptl_absorpt_correction_T_min 0.7257
_exptl_absorpt_correction_type numerical
_exptl_crystal_colour Red
_exptl_crystal_density_diffrn 1.289
_exptl_crystal_density_method 'not measured'
_exptl_crystal_description Prism
_exptl_crystal_F_000 4124
_exptl_crystal_size_max 0.39
_exptl_crystal_size_mid 0.28
_exptl_crystal_size_min 0.13
_refine_diff_density_max 0.808
_refine_diff_density_min -0.646
_refine_diff_density_rms 0.105
_refine_ls_abs_structure_details 'Flack H D (1983), Acta Cryst. A39, 876-881'
_refine_ls_abs_structure_Flack 0.16(3)
_refine_ls_extinction_coef 0.00121(13)
_refine_ls_extinction_expression Fc^*^=kFc[1+0.001xFc^2^\l^3^/sin(2\q)]^-1/4^
_refine_ls_extinction_method SHELXL
_refine_ls_goodness_of_fit_ref 1.022
_refine_ls_hydrogen_treatment constr
_refine_ls_matrix_type full
_refine_ls_number_parameters 1130
_refine_ls_number_reflns 16847
_refine_ls_number_restraints 4
_refine_ls_restrained_S_all 1.022
_refine_ls_R_factor_all 0.0950
_refine_ls_R_factor_gt 0.0868
_refine_ls_shift/su_max 0.001
_refine_ls_shift/su_mean 0.000
_refine_ls_structure_factor_coef Fsqd
_refine_ls_weighting_details 'calc w=1/[\s^2^(Fo^2^)+(0.1376P)^2^+23.7401P] where P=(Fo^2^+2Fc^2^)/3'
_refine_ls_weighting_scheme calc
_refine_ls_wR_factor_gt 0.2330
_refine_ls_wR_factor_ref 0.2446
_reflns_number_gt 14242
_reflns_number_total 16847
_reflns_threshold_expression >2sigma(I)
_cod_data_source_file b611267f.txt
_cod_depositor_comments
;
The following automatic conversions were performed:
'_exptl_absorpt_correction_type' value 'Numerical' changed to 'numerical'
according to '/home/saulius/struct/CIF-dictionaries/cif_core.dic'
dictionary named 'cif_core.dic' version 2.4.1 from 2010-06-29.

Automatic conversion script
Id: cif_fix_enum 1527 2010-12-29 10:47:43Z saulius 
;
_cod_original_sg_symbol_H-M 'C 2'
_cod_database_code 7101581

loop_
_symmetry_equiv_pos_as_xyz
'x, y, z'
'-x, y, -z'
'x+1/2, y+1/2, z'
'-x+1/2, y+1/2, -z'

loop_
_atom_site_label
_atom_site_type_symbol
_atom_site_fract_x
_atom_site_fract_y
_atom_site_fract_z
_atom_site_U_iso_or_equiv
_atom_site_adp_type
_atom_site_occupancy
_atom_site_symmetry_multiplicity
_atom_site_calc_flag
_atom_site_refinement_flags
Mn1 Mn 0.28503(4) 0.25204(17) -0.18776(8) 0.0783(5) Uani 1 1 d .
Mn2 Mn 0.35436(4) 0.39582(13) -0.01973(7) 0.0611(4) Uani 1 1 d .
Mn3 Mn 0.42467(4) 0.40964(11) 0.15521(6) 0.0561(3) Uani 1 1 d .
Mn4 Mn 0.49459(4) 0.29032(11) 0.32911(7) 0.0603(4) Uani 1 1 d .
Mn5 Mn 0.36097(4) 0.14326(13) -0.23095(7) 0.0627(4) Uani 1 1 d .
Mn6 Mn 0.42737(3) 0.27020(11) -0.06557(6) 0.0554(3) Uani 1 1 d .
Mn7 Mn 0.49727(4) 0.27456(10) 0.11107(6) 0.0531(3) Uani 1 1 d .
Mn8 Mn 0.56354(4) 0.15501(10) 0.27781(6) 0.0542(3) Uani 1 1 d .
O1 O 0.32149(18) 0.2619(7) -0.0791(3) 0.074(2) Uani 1 1 d .
O2 O 0.44582(18) 0.2881(5) 0.2321(3) 0.0582(14) Uani 1 1 d .
O3 O 0.38559(16) 0.1544(6) -0.1200(3) 0.0617(15) Uani 1 1 d .
O4 O 0.50686(16) 0.1644(5) 0.1889(3) 0.0560(14) Uani 1 1 d .
O5 O 0.54446(17) 0.2868(5) 0.3129(3) 0.0616(15) Uani 1 1 d .
O6 O 0.67829(18) 0.2625(7) 0.2325(3) 0.0710(18) Uani 1 1 d .
O7 O 0.48131(16) 0.3960(5) 0.1592(3) 0.0610(16) Uani 1 1 d .
O8 O 0.61462(17) 0.3871(6) 0.0783(3) 0.0643(16) Uani 1 1 d .
O9 O 0.3969(2) 0.4687(8) 0.0609(3) 0.091(3) Uani 1 1 d .
O10 O 0.4706(2) 0.3422(6) 0.0183(3) 0.082(2) Uani 1 1 d .
O11 O 0.58800(19) 0.0971(7) 0.2237(3) 0.079(2) Uani 1 1 d .
O12 O 0.5357(2) 0.1894(5) 0.0918(4) 0.075(2) Uani 1 1 d .
O13 O 0.3219(4) 0.2476(13) 0.1425(7) 0.158(5) Uiso 1 1 d .
O14 O 0.2758(4) 0.3359(11) 0.1279(7) 0.149(5) Uiso 1 1 d .
O15 O 0.3136(6) 0.275(2) 0.2275(12) 0.254(10) Uiso 1 1 d .
N1 N 0.2460(3) 0.1477(12) -0.2688(5) 0.093(3) Uani 1 1 d .
N2 N 0.2831(2) 0.1174(13) -0.1459(5) 0.134(6) Uani 1 1 d .
N3 N 0.3022(2) 0.1018(9) -0.0775(5) 0.081(3) Uani 1 1 d .
N4 N 0.36496(17) 0.2641(6) 0.0490(3) 0.0528(17) Uani 1 1 d .
N5 N 0.39034(19) 0.2668(6) 0.1116(4) 0.0557(17) Uani 1 1 d .
N6 N 0.4380(2) 0.1212(7) 0.2552(4) 0.071(2) Uani 1 1 d .
N7 N 0.4694(2) 0.1421(6) 0.3159(4) 0.066(2) Uani 1 1 d .
N8 N 0.5265(2) 0.1936(9) 0.4232(4) 0.075(3) Uani 1 1 d .
N9 N 0.3173(2) 0.0546(7) -0.3182(4) 0.066(2) Uani 1 1 d .
N10 N 0.3456(2) 0.0108(7) -0.1916(4) 0.068(2) Uani 1 1 d .
N11 N 0.36473(19) -0.0097(7) -0.1245(4) 0.0608(19) Uani 1 1 d .
N12 N 0.42767(17) 0.1436(6) 0.0067(4) 0.0544(17) Uani 1 1 d .
N13 N 0.45290(17) 0.1475(6) 0.0694(3) 0.0518(16) Uani 1 1 d .
N14 N 0.4987(2) -0.0034(6) 0.2123(4) 0.0582(18) Uani 1 1 d .
N15 N 0.5296(2) 0.0194(6) 0.2705(4) 0.0589(17) Uani 1 1 d .
N16 N 0.5932(2) 0.0690(7) 0.3743(4) 0.066(2) Uani 1 1 d .
N17 N 0.4629(2) 0.3886(6) 0.3676(4) 0.067(2) Uani 1 1 d .
N18 N 0.5255(3) 0.4335(7) 0.3652(4) 0.076(2) Uani 1 1 d .
N19 N 0.5576(2) 0.4497(6) 0.3610(4) 0.069(2) Uani 1 1 d .
N20 N 0.6039(2) 0.2900(8) 0.2971(3) 0.070(2) Uani 1 1 d .
N21 N 0.63100(19) 0.2841(7) 0.2799(3) 0.0596(18) Uani 1 1 d .
N22 N 0.6985(2) 0.4316(8) 0.2596(5) 0.085(3) Uani 1 1 d .
N23 N 0.7200(2) 0.4032(9) 0.2310(5) 0.088(3) Uani 1 1 d .
N24 N 0.7612(2) 0.3351(8) 0.1754(4) 0.076(3) Uani 1 1 d D
N25 N 0.3941(2) 0.4999(7) 0.1994(4) 0.067(2) Uani 1 1 d .
N26 N 0.4616(2) 0.5370(6) 0.2130(4) 0.0559(17) Uani 1 1 d .
N27 N 0.4954(2) 0.5494(6) 0.2132(4) 0.063(2) Uani 1 1 d .
N28 N 0.54291(19) 0.3986(6) 0.1490(3) 0.0493(15) Uani 1 1 d .
N29 N 0.56980(18) 0.3979(6) 0.1315(3) 0.0542(16) Uani 1 1 d .
N30 N 0.6390(2) 0.5463(7) 0.1197(4) 0.068(2) Uani 1 1 d .
N31 N 0.6600(2) 0.5266(7) 0.0865(4) 0.067(2) Uani 1 1 d .
N32 N 0.6963(2) 0.4798(8) 0.0214(4) 0.074(2) Uani 1 1 d .
N33 N 0.3001(5) 0.2773(16) 0.1640(9) 0.146(5) Uiso 1 1 d .
C1 C 0.2271(4) 0.1602(12) -0.3330(6) 0.113(5) Uani 1 1 d .
H1 H 0.2304 0.2241 -0.3498 0.136 Uiso 1 1 calc R
C2 C 0.2041(4) 0.0945(17) -0.3767(6) 0.125(6) Uani 1 1 d .
H2 H 0.1924 0.1104 -0.4226 0.150 Uiso 1 1 calc R
C3 C 0.1970(5) 0.0007(19) -0.3545(8) 0.149(8) Uani 1 1 d .
H3 H 0.1787 -0.0461 -0.3836 0.179 Uiso 1 1 calc R
C4 C 0.2177(4) -0.0195(18) -0.2896(7) 0.135(7) Uani 1 1 d .
H4 H 0.2160 -0.0851 -0.2728 0.161 Uiso 1 1 calc R
C5 C 0.2422(3) 0.0574(12) -0.2455(6) 0.086(4) Uani 1 1 d .
C6 C 0.2622(3) 0.0352(9) -0.1760(5) 0.070(3) Uani 1 1 d .
H5 H 0.2609 -0.0268 -0.1552 0.084 Uiso 1 1 calc R
C7 C 0.3231(2) 0.1782(7) -0.0498(4) 0.056(2) Uani 1 1 d .
C8 C 0.3473(3) 0.1707(7) 0.0231(5) 0.062(2) Uani 1 1 d .
C9 C 0.3535(3) 0.0891(8) 0.0608(5) 0.063(2) Uani 1 1 d .
H6 H 0.3396 0.0276 0.0434 0.075 Uiso 1 1 calc R
C10 C 0.3798(3) 0.0939(10) 0.1240(5) 0.073(3) Uani 1 1 d .
H7 H 0.3854 0.0339 0.1507 0.087 Uiso 1 1 calc R
C11 C 0.3989(2) 0.1837(8) 0.1512(5) 0.059(2) Uani 1 1 d .
C12 C 0.4296(2) 0.1996(6) 0.2179(4) 0.0501(19) Uani 1 1 d .
C13 C 0.4812(4) 0.0774(12) 0.3633(6) 0.097(4) Uani 1 1 d .
H8 H 0.4679 0.0156 0.3602 0.116 Uiso 1 1 calc R
C14 C 0.5155(4) 0.1012(9) 0.4219(6) 0.084(3) Uani 1 1 d .
C15 C 0.5316(4) 0.0286(10) 0.4692(7) 0.127(7) Uani 1 1 d .
H9 H 0.5213 -0.0383 0.4653 0.152 Uiso 1 1 calc R
C16 C 0.5644(5) 0.0591(11) 0.5237(8) 0.115(5) Uani 1 1 d .
H10 H 0.5778 0.0107 0.5578 0.138 Uiso 1 1 calc R
C17 C 0.5782(5) 0.1601(19) 0.5296(7) 0.137(8) Uani 1 1 d .
H11 H 0.6000 0.1833 0.5673 0.165 Uiso 1 1 calc R
C18 C 0.5582(4) 0.2198(11) 0.4784(5) 0.095(4) Uani 1 1 d .
H12 H 0.5670 0.2883 0.4803 0.114 Uiso 1 1 calc R
C19 C 0.3001(3) 0.0794(11) -0.3819(6) 0.088(3) Uani 1 1 d .
H13 H 0.3094 0.1390 -0.3935 0.105 Uiso 1 1 calc R
C20 C 0.2730(5) 0.034(2) -0.4297(5) 0.166(10) Uani 1 1 d .
H14 H 0.2585 0.0650 -0.4717 0.199 Uiso 1 1 calc R
C21 C 0.2665(4) -0.0712(17) -0.4125(5) 0.132(7) Uani 1 1 d .
H15 H 0.2501 -0.1153 -0.4470 0.159 Uiso 1 1 calc R
C22 C 0.2844(4) -0.1110(14) -0.3438(7) 0.123(6) Uani 1 1 d .
H16 H 0.2803 -0.1780 -0.3317 0.147 Uiso 1 1 calc R
C23 C 0.3087(3) -0.0365(9) -0.2982(5) 0.067(3) Uani 1 1 d .
C24 C 0.3253(3) -0.0650(8) -0.2304(5) 0.066(2) Uani 1 1 d .
H17 H 0.3222 -0.1303 -0.2148 0.079 Uiso 1 1 calc R
C25 C 0.3852(2) 0.0724(8) -0.0951(5) 0.060(2) Uani 1 1 d .
C26 C 0.4101(3) 0.0626(8) -0.0200(4) 0.061(2) Uani 1 1 d .
C27 C 0.4155(3) -0.0287(9) 0.0143(5) 0.067(3) Uani 1 1 d .
H18 H 0.4024 -0.0899 -0.0067 0.080 Uiso 1 1 calc R
C28 C 0.4404(3) -0.0262(8) 0.0800(5) 0.065(2) Uani 1 1 d .
H19 H 0.4444 -0.0844 0.1077 0.078 Uiso 1 1 calc R
C29 C 0.4599(2) 0.0660(7) 0.1046(4) 0.055(2) Uani 1 1 d .
C30 C 0.4908(2) 0.0798(7) 0.1743(5) 0.056(2) Uani 1 1 d .
C31 C 0.5450(3) -0.0546(7) 0.3128(5) 0.074(3) Uani 1 1 d .
H20 H 0.5346 -0.1220 0.3044 0.088 Uiso 1 1 calc R
C32 C 0.5786(3) -0.0308(9) 0.3733(6) 0.085(3) Uani 1 1 d .
C33 C 0.5971(4) -0.0996(12) 0.4216(6) 0.121(6) Uani 1 1 d .
H21 H 0.5874 -0.1667 0.4198 0.145 Uiso 1 1 calc R
C34 C 0.6324(4) -0.0686(9) 0.4764(5) 0.089(4) Uani 1 1 d .
H22 H 0.6464 -0.1157 0.5110 0.107 Uiso 1 1 calc R
C35 C 0.6442(3) 0.0218(8) 0.4776(5) 0.084(3) Uani 1 1 d .
H23 H 0.6661 0.0440 0.5155 0.101 Uiso 1 1 calc R
C36 C 0.6261(3) 0.0902(9) 0.4249(5) 0.076(3) Uani 1 1 d .
H24 H 0.6379 0.1539 0.4255 0.091 Uiso 1 1 calc R
C37 C 0.4296(3) 0.3667(12) 0.3656(7) 0.095(4) Uani 1 1 d .
H25 H 0.4177 0.3033 0.3467 0.114 Uiso 1 1 calc R
C38 C 0.4125(4) 0.4318(12) 0.3895(6) 0.094(4) Uani 1 1 d .
H26 H 0.3889 0.4143 0.3862 0.113 Uiso 1 1 calc R
C39 C 0.4290(5) 0.5214(13) 0.4180(8) 0.123(6) Uani 1 1 d .
H27 H 0.4175 0.5669 0.4356 0.147 Uiso 1 1 calc R
C40 C 0.4635(5) 0.5455(15) 0.4209(7) 0.120(6) Uani 1 1 d .
H28 H 0.4757 0.6081 0.4409 0.144 Uiso 1 1 calc R
C41 C 0.4803(4) 0.4788(10) 0.3947(5) 0.086(3) Uani 1 1 d .
C42 C 0.5155(4) 0.5003(9) 0.3934(6) 0.087(3) Uani 1 1 d .
H29 H 0.5298 0.5605 0.4127 0.104 Uiso 1 1 calc R
C43 C 0.5645(3) 0.3720(10) 0.3325(4) 0.075(3) Uani 1 1 d .
C44 C 0.5971(3) 0.3773(8) 0.3198(5) 0.066(2) Uani 1 1 d .
C45 C 0.6183(3) 0.4666(8) 0.3272(5) 0.076(3) Uani 1 1 d .
H30 H 0.6133 0.5289 0.3435 0.091 Uiso 1 1 calc R
C46 C 0.6464(3) 0.4603(9) 0.3101(5) 0.082(3) Uani 1 1 d .
H31 H 0.6625 0.5170 0.3158 0.099 Uiso 1 1 calc R
C47 C 0.6504(2) 0.3697(8) 0.2846(5) 0.062(2) Uani 1 1 d .
C48 C 0.6765(3) 0.3527(9) 0.2562(4) 0.067(3) Uani 1 1 d .
C49 C 0.7450(3) 0.4615(12) 0.2303(8) 0.101(4) Uani 1 1 d .
H32 H 0.7491 0.5272 0.2507 0.121 Uiso 1 1 calc R
C50 C 0.7661(3) 0.4316(12) 0.2007(7) 0.101(4) Uani 1 1 d D
C51 C 0.7910(4) 0.4978(15) 0.1951(8) 0.127(6) Uani 1 1 d D
H33 H 0.7911 0.5687 0.2055 0.152 Uiso 1 1 calc R
C52 C 0.8168(9) 0.459(3) 0.1735(14) 0.205(13) Uiso 1 1 d D
H34 H 0.8401 0.4916 0.1863 0.246 Uiso 1 1 calc R
C53 C 0.8062(5) 0.366(2) 0.1307(11) 0.165(10) Uani 1 1 d D
H35 H 0.8142 0.3482 0.0989 0.199 Uiso 1 1 calc R
C54 C 0.7794(4) 0.3026(17) 0.1483(9) 0.134(7) Uani 1 1 d D
H36 H 0.7767 0.2316 0.1371 0.161 Uiso 1 1 calc R
C55 C 0.3593(3) 0.4870(9) 0.1918(6) 0.072(3) Uani 1 1 d .
H37 H 0.3458 0.4283 0.1676 0.087 Uiso 1 1 calc R
C56 C 0.3419(3) 0.5496(10) 0.2154(6) 0.080(3) Uani 1 1 d .
H38 H 0.3164 0.5385 0.2046 0.096 Uiso 1 1 calc R
C57 C 0.3605(3) 0.6255(11) 0.2530(6) 0.089(4) Uani 1 1 d .
H39 H 0.3490 0.6666 0.2729 0.106 Uiso 1 1 calc R
C58 C 0.3979(3) 0.6492(12) 0.2655(6) 0.093(4) Uani 1 1 d .
H40 H 0.4116 0.7056 0.2923 0.112 Uiso 1 1 calc R
C59 C 0.4127(3) 0.5836(7) 0.2355(5) 0.064(2) Uani 1 1 d .
C60 C 0.4505(3) 0.5997(10) 0.2393(6) 0.079(3) Uani 1 1 d .
H41 H 0.4654 0.6575 0.2617 0.095 Uiso 1 1 calc R
C61 C 0.5012(3) 0.4782(7) 0.1809(4) 0.0533(19) Uani 1 1 d .
C62 C 0.5353(2) 0.4860(8) 0.1724(4) 0.054(2) Uani 1 1 d .
C63 C 0.5547(3) 0.5761(7) 0.1787(5) 0.066(2) Uani 1 1 d .
H42 H 0.5497 0.6369 0.1966 0.079 Uiso 1 1 calc R
C64 C 0.5815(3) 0.5731(7) 0.1577(5) 0.068(3) Uani 1 1 d .
H43 H 0.5957 0.6328 0.1598 0.081 Uiso 1 1 calc R
C65 C 0.5875(2) 0.4839(8) 0.1339(5) 0.063(2) Uani 1 1 d .
C66 C 0.6154(3) 0.4717(7) 0.1084(4) 0.052(2) Uani 1 1 d .
C67 C 0.6842(4) 0.5907(13) 0.0898(7) 0.101(4) Uani 1 1 d .
H44 H 0.6899 0.6501 0.1171 0.121 Uiso 1 1 calc R
C68 C 0.7031(3) 0.5699(9) 0.0500(6) 0.077(3) Uani 1 1 d .
C69 C 0.7294(5) 0.6402(15) 0.0496(8) 0.126(6) Uani 1 1 d .
H45 H 0.7347 0.7034 0.0731 0.152 Uiso 1 1 calc R
C70 C 0.7470(5) 0.6127(19) 0.0136(9) 0.155(9) Uani 1 1 d .
H46 H 0.7644 0.6594 0.0109 0.186 Uiso 1 1 calc R
C71 C 0.7409(3) 0.5219(13) -0.0184(6) 0.093(4) Uani 1 1 d .
H47 H 0.7531 0.5049 -0.0441 0.111 Uiso 1 1 calc R
C72 C 0.7155(3) 0.4528(12) -0.0122(6) 0.089(4) Uani 1 1 d .
H48 H 0.7118 0.3865 -0.0318 0.107 Uiso 1 1 calc R

loop_
_atom_site_aniso_label
_atom_site_aniso_U_11
_atom_site_aniso_U_22
_atom_site_aniso_U_33
_atom_site_aniso_U_23
_atom_site_aniso_U_13
_atom_site_aniso_U_12
Mn1 0.0606(8) 0.1122(15) 0.0616(8) -0.0225(9) 0.0279(7) -0.0134(8)
Mn2 0.0484(6) 0.0833(10) 0.0560(7) -0.0124(7) 0.0279(6) -0.0033(6)
Mn3 0.0588(7) 0.0576(8) 0.0526(7) -0.0142(6) 0.0265(6) -0.0108(6)
Mn4 0.0702(8) 0.0554(8) 0.0545(7) -0.0077(6) 0.0283(6) -0.0088(6)
Mn5 0.0556(7) 0.0762(10) 0.0500(7) -0.0038(7) 0.0193(6) 0.0052(7)
Mn6 0.0514(6) 0.0600(8) 0.0542(7) -0.0038(6) 0.0239(6) 0.0034(6)
Mn7 0.0588(7) 0.0497(7) 0.0553(7) -0.0026(6) 0.0302(6) -0.0025(5)
Mn8 0.0620(7) 0.0529(7) 0.0491(6) 0.0028(6) 0.0270(6) -0.0117(6)
O1 0.061(4) 0.100(6) 0.061(4) -0.023(4) 0.028(3) -0.036(4)
O2 0.078(4) 0.047(3) 0.048(3) -0.001(2) 0.028(3) -0.009(3)
O3 0.057(3) 0.064(4) 0.053(3) -0.009(3) 0.016(3) -0.010(3)
O4 0.063(3) 0.048(3) 0.045(3) 0.003(2) 0.015(3) -0.014(3)
O5 0.063(3) 0.058(4) 0.058(3) -0.006(3) 0.023(3) -0.023(3)
O6 0.060(3) 0.099(6) 0.054(3) 0.005(4) 0.026(3) -0.001(4)
O7 0.059(3) 0.072(4) 0.063(3) -0.035(3) 0.038(3) -0.015(3)
O8 0.063(3) 0.077(5) 0.062(3) -0.002(3) 0.037(3) -0.011(3)
O9 0.068(4) 0.142(8) 0.050(4) -0.012(4) 0.016(3) -0.032(5)
O10 0.089(5) 0.076(5) 0.044(3) 0.007(3) -0.002(3) -0.015(4)
O11 0.068(4) 0.108(6) 0.074(4) -0.038(4) 0.044(4) -0.031(4)
O12 0.101(5) 0.037(3) 0.114(6) -0.014(3) 0.072(5) -0.014(3)
N1 0.065(5) 0.150(11) 0.066(5) -0.020(7) 0.032(4) -0.015(6)
N2 0.042(4) 0.254(17) 0.095(7) -0.118(10) 0.022(4) -0.015(7)
N3 0.060(5) 0.109(7) 0.075(6) -0.029(5) 0.032(4) -0.026(5)
N4 0.047(3) 0.077(5) 0.036(3) -0.020(3) 0.021(3) -0.023(3)
N5 0.059(4) 0.057(5) 0.066(4) -0.011(4) 0.042(4) -0.006(3)
N6 0.057(4) 0.083(6) 0.065(5) -0.008(4) 0.021(4) -0.028(4)
N7 0.087(5) 0.053(5) 0.079(5) 0.000(4) 0.056(5) -0.014(4)
N8 0.070(5) 0.108(8) 0.058(5) 0.010(5) 0.038(4) 0.002(5)
N9 0.056(4) 0.072(5) 0.053(4) -0.016(4) 0.011(4) -0.012(4)
N10 0.059(4) 0.080(6) 0.071(5) -0.026(4) 0.036(4) -0.024(4)
N11 0.045(3) 0.077(5) 0.063(4) -0.011(4) 0.027(3) -0.012(3)
N12 0.038(3) 0.067(5) 0.067(4) -0.010(4) 0.032(3) -0.005(3)
N13 0.039(3) 0.064(4) 0.051(4) -0.012(4) 0.019(3) -0.012(3)
N14 0.054(4) 0.057(4) 0.054(4) 0.008(3) 0.018(3) -0.016(3)
N15 0.073(4) 0.051(4) 0.061(4) 0.005(3) 0.038(4) -0.004(3)
N16 0.077(5) 0.067(5) 0.047(4) 0.014(3) 0.022(4) -0.004(4)
N17 0.079(5) 0.059(5) 0.052(4) -0.006(4) 0.020(4) -0.002(4)
N18 0.077(5) 0.076(6) 0.066(5) -0.015(4) 0.027(4) -0.016(4)
N19 0.074(5) 0.063(5) 0.051(4) -0.025(4) 0.012(4) -0.008(4)
N20 0.059(4) 0.101(7) 0.038(3) 0.011(4) 0.011(3) -0.006(4)
N21 0.051(4) 0.074(5) 0.049(4) 0.017(4) 0.019(3) 0.004(4)
N22 0.070(5) 0.090(7) 0.105(7) 0.012(6) 0.050(5) -0.022(5)
N23 0.063(5) 0.103(7) 0.100(7) 0.020(6) 0.040(5) -0.009(5)
N24 0.074(5) 0.100(8) 0.064(5) 0.030(5) 0.041(4) 0.013(5)
N25 0.066(4) 0.076(6) 0.060(4) 0.006(4) 0.031(4) 0.010(4)
N26 0.072(4) 0.047(4) 0.068(4) -0.004(3) 0.049(4) -0.006(3)
N27 0.064(4) 0.065(5) 0.060(4) -0.028(4) 0.030(4) -0.021(4)
N28 0.060(4) 0.051(4) 0.039(3) 0.000(3) 0.026(3) -0.012(3)
N29 0.049(3) 0.061(4) 0.047(3) -0.002(3) 0.018(3) -0.005(3)
N30 0.070(5) 0.069(5) 0.072(5) -0.005(4) 0.039(4) -0.016(4)
N31 0.057(4) 0.068(5) 0.075(5) 0.028(4) 0.031(4) -0.012(4)
N32 0.082(5) 0.084(7) 0.071(5) 0.034(5) 0.048(5) 0.007(5)
C1 0.114(10) 0.096(10) 0.075(7) -0.027(7) -0.002(7) -0.019(8)
C2 0.095(10) 0.190(18) 0.050(6) -0.027(9) -0.001(7) -0.003(11)
C3 0.106(11) 0.22(2) 0.086(10) -0.079(13) 0.013(9) -0.083(14)
C4 0.100(10) 0.21(2) 0.074(8) -0.078(11) 0.026(7) -0.026(11)
C5 0.086(7) 0.119(11) 0.073(7) -0.039(7) 0.054(6) -0.024(7)
C6 0.070(6) 0.074(7) 0.068(6) -0.010(5) 0.034(5) -0.021(5)
C7 0.050(4) 0.060(6) 0.060(5) -0.030(4) 0.027(4) -0.021(4)
C8 0.082(6) 0.043(5) 0.101(7) -0.012(5) 0.075(6) -0.029(4)
C9 0.064(5) 0.056(5) 0.081(6) -0.017(5) 0.044(5) -0.016(4)
C10 0.072(6) 0.085(7) 0.073(6) -0.016(5) 0.044(5) -0.029(5)
C11 0.060(5) 0.060(6) 0.075(6) -0.022(5) 0.047(5) -0.017(4)
C12 0.063(5) 0.036(4) 0.067(5) -0.008(4) 0.043(4) -0.001(3)
C13 0.091(8) 0.105(10) 0.085(8) 0.018(7) 0.033(7) -0.029(7)
C14 0.107(9) 0.055(6) 0.092(8) 0.029(6) 0.049(7) 0.007(6)
C15 0.114(10) 0.066(7) 0.114(10) 0.043(7) -0.019(8) -0.046(7)
C16 0.153(14) 0.067(8) 0.125(12) 0.036(8) 0.064(11) 0.011(9)
C17 0.115(11) 0.21(2) 0.071(8) -0.004(11) 0.028(8) 0.066(14)
C18 0.110(9) 0.100(9) 0.049(5) 0.008(6) 0.015(6) -0.001(7)
C19 0.077(7) 0.091(9) 0.089(8) -0.032(7) 0.033(6) -0.010(6)
C20 0.139(13) 0.29(3) 0.032(5) -0.016(9) 0.009(7) -0.121(17)
C21 0.106(10) 0.23(2) 0.040(5) -0.038(9) 0.014(6) -0.063(12)
C22 0.109(10) 0.134(13) 0.091(9) -0.067(9) 0.017(8) 0.000(9)
C23 0.055(5) 0.077(7) 0.068(6) -0.018(5) 0.028(5) 0.003(4)
C24 0.070(5) 0.062(6) 0.075(6) -0.021(5) 0.042(5) -0.015(4)
C25 0.058(5) 0.066(6) 0.066(5) -0.008(5) 0.037(4) 0.000(4)
C26 0.058(5) 0.068(6) 0.057(5) -0.005(4) 0.027(4) -0.007(4)
C27 0.060(5) 0.082(7) 0.061(5) -0.009(5) 0.031(4) -0.031(5)
C28 0.063(5) 0.074(6) 0.062(5) 0.010(5) 0.032(4) -0.013(4)
C29 0.070(5) 0.054(5) 0.052(4) 0.012(4) 0.039(4) -0.012(4)
C30 0.062(5) 0.046(5) 0.074(6) -0.001(4) 0.043(5) -0.014(4)
C31 0.077(6) 0.041(5) 0.066(5) 0.027(4) 0.002(5) -0.011(4)
C32 0.087(7) 0.069(7) 0.077(7) 0.035(6) 0.020(6) -0.008(5)
C33 0.092(8) 0.100(9) 0.087(8) 0.038(8) -0.029(7) -0.002(8)
C34 0.112(9) 0.069(7) 0.062(6) 0.018(5) 0.019(6) -0.008(6)
C35 0.092(7) 0.052(6) 0.072(7) 0.006(5) 0.008(6) 0.006(5)
C36 0.079(6) 0.074(7) 0.057(5) -0.002(5) 0.016(5) -0.014(5)
C37 0.077(7) 0.120(11) 0.112(9) 0.006(8) 0.064(7) 0.003(7)
C38 0.094(8) 0.114(11) 0.068(7) -0.015(7) 0.033(6) 0.016(8)
C39 0.169(15) 0.095(11) 0.126(12) 0.007(9) 0.086(12) 0.073(11)
C40 0.134(13) 0.151(16) 0.088(9) 0.003(9) 0.064(9) 0.050(12)
C41 0.092(8) 0.079(8) 0.066(6) -0.004(5) 0.019(6) 0.021(6)
C42 0.110(9) 0.062(7) 0.093(8) -0.034(6) 0.052(7) -0.017(6)
C43 0.067(6) 0.103(9) 0.034(4) 0.014(5) 0.006(4) 0.007(6)
C44 0.084(6) 0.056(6) 0.057(5) -0.015(4) 0.033(5) -0.017(5)
C45 0.095(7) 0.058(6) 0.071(6) -0.024(5) 0.036(6) -0.041(5)
C46 0.086(7) 0.073(7) 0.073(6) -0.014(5) 0.025(6) -0.047(6)
C47 0.052(5) 0.068(6) 0.066(5) 0.011(5) 0.029(4) -0.005(4)
C48 0.066(5) 0.084(7) 0.044(4) 0.011(5) 0.021(4) -0.021(5)
C49 0.070(7) 0.092(9) 0.129(11) 0.011(8) 0.036(7) -0.014(6)
C50 0.083(8) 0.106(11) 0.128(11) 0.020(9) 0.060(8) -0.033(7)
C51 0.120(12) 0.129(14) 0.154(15) -0.031(12) 0.083(12) -0.054(10)
C53 0.100(11) 0.24(3) 0.19(2) 0.11(2) 0.102(13) 0.037(14)
C54 0.105(10) 0.148(15) 0.170(16) 0.040(13) 0.080(12) 0.056(11)
C55 0.055(5) 0.075(7) 0.094(7) -0.008(6) 0.041(5) -0.019(5)
C56 0.062(6) 0.084(8) 0.110(9) 0.015(7) 0.053(6) 0.019(5)
C57 0.079(7) 0.091(9) 0.101(8) -0.034(7) 0.046(7) -0.006(6)
C58 0.093(8) 0.105(10) 0.107(9) -0.036(8) 0.068(7) -0.011(7)
C59 0.068(5) 0.050(5) 0.075(6) -0.004(4) 0.036(5) 0.014(4)
C60 0.058(5) 0.090(8) 0.097(8) -0.047(7) 0.043(5) -0.009(5)
C61 0.066(5) 0.041(4) 0.061(5) -0.014(4) 0.036(4) -0.012(4)
C62 0.055(4) 0.070(6) 0.044(4) -0.003(4) 0.030(4) -0.010(4)
C63 0.080(6) 0.047(5) 0.084(6) -0.018(4) 0.049(5) -0.013(4)
C64 0.083(6) 0.047(5) 0.098(7) -0.019(5) 0.063(6) -0.031(4)
C65 0.048(4) 0.071(6) 0.063(5) -0.017(5) 0.021(4) -0.009(4)
C66 0.074(5) 0.045(5) 0.041(4) 0.003(3) 0.029(4) -0.020(4)
C67 0.100(9) 0.111(10) 0.114(10) 0.001(8) 0.067(8) -0.032(8)
C68 0.072(6) 0.055(6) 0.110(8) 0.011(6) 0.049(6) 0.000(5)
C69 0.144(13) 0.132(14) 0.141(13) 0.003(11) 0.099(12) -0.047(11)
C70 0.132(13) 0.24(2) 0.146(15) -0.069(16) 0.106(13) -0.096(16)
C71 0.091(8) 0.137(12) 0.081(7) 0.014(8) 0.066(7) -0.003(8)
C72 0.060(5) 0.133(11) 0.086(7) 0.015(7) 0.044(6) 0.003(6)

loop_
_atom_type_symbol
_atom_type_description
_atom_type_scat_dispersion_real
_atom_type_scat_dispersion_imag
_atom_type_scat_source
C C 0.0033 0.0016 'International Tables Vol C Tables 4.2.6.8 and 6.1.1.4'
H H 0.0000 0.0000 'International Tables Vol C Tables 4.2.6.8 and 6.1.1.4'
Mn Mn 0.3368 0.7283 'International Tables Vol C Tables 4.2.6.8 and 6.1.1.4'
N N 0.0061 0.0033 'International Tables Vol C Tables 4.2.6.8 and 6.1.1.4'
O O 0.0106 0.0060 'International Tables Vol C Tables 4.2.6.8 and 6.1.1.4'

loop_
_geom_angle_atom_site_label_1
_geom_angle_atom_site_label_2
_geom_angle_atom_site_label_3
_geom_angle
_geom_angle_site_symmetry_1
_geom_angle_site_symmetry_3
N2 Mn1 O6 117.8(3) . 2_655
N2 Mn1 N23 171.5(3) . 2_655
O6 Mn1 N23 70.5(3) 2_655 2_655
N2 Mn1 O1 70.8(3) . .
O6 Mn1 O1 106.3(2) 2_655 .
N23 Mn1 O1 109.3(4) 2_655 .
N2 Mn1 N1 72.5(4) . .
O6 Mn1 N1 91.1(3) 2_655 .
N23 Mn1 N1 106.9(4) 2_655 .
O1 Mn1 N1 143.3(4) . .
N2 Mn1 N24 98.0(4) . 2_655
O6 Mn1 N24 143.9(4) 2_655 2_655
N23 Mn1 N24 73.6(4) 2_655 2_655
O1 Mn1 N24 89.4(3) . 2_655
N1 Mn1 N24 95.0(3) . 2_655
O9 Mn2 N31 96.1(3) . 2_655
O9 Mn2 O8 95.3(3) . 2_655
N31 Mn2 O8 70.0(3) 2_655 2_655
O9 Mn2 N4 85.2(3) . .
N31 Mn2 N4 175.5(3) 2_655 .
O8 Mn2 N4 114.1(3) 2_655 .
O9 Mn2 O1 155.7(4) . .
N31 Mn2 O1 107.2(3) 2_655 .
O8 Mn2 O1 86.4(3) 2_655 .
N4 Mn2 O1 72.1(3) . .
O9 Mn2 N32 99.2(3) . 2_655
N31 Mn2 N32 70.9(3) 2_655 2_655
O8 Mn2 N32 139.4(3) 2_655 2_655
N4 Mn2 N32 104.8(3) . 2_655
O1 Mn2 N32 95.0(3) . 2_655
O9 Mn3 N26 103.6(3) . .
O9 Mn3 O2 156.4(3) . .
N26 Mn3 O2 98.9(3) . .
O9 Mn3 O7 96.9(3) . .
N26 Mn3 O7 69.1(2) . .
O2 Mn3 O7 84.4(3) . .
O9 Mn3 N5 85.4(3) . .
N26 Mn3 N5 171.0(3) . .
O2 Mn3 N5 72.2(3) . .
O7 Mn3 N5 110.9(2) . .
O9 Mn3 N25 97.5(3) . .
N26 Mn3 N25 72.6(3) . .
O2 Mn3 N25 96.0(3) . .
O7 Mn3 N25 141.2(3) . .
N5 Mn3 N25 106.0(3) . .
N7 Mn4 O2 72.4(3) . .
N7 Mn4 N18 167.6(3) . .
O2 Mn4 N18 119.0(3) . .
N7 Mn4 O5 111.7(3) . .
O2 Mn4 O5 107.0(2) . .
N18 Mn4 O5 71.0(3) . .
N7 Mn4 N17 104.3(3) . .
O2 Mn4 N17 89.8(3) . .
N18 Mn4 N17 72.4(3) . .
O5 Mn4 N17 143.4(3) . .
N7 Mn4 N8 70.2(3) . .
O2 Mn4 N8 142.5(3) . .
N18 Mn4 N8 98.0(4) . .
O5 Mn4 N8 89.2(3) . .
N17 Mn4 N8 96.8(3) . .
O11 Mn5 N10 101.7(3) 2_655 .
O11 Mn5 O6 152.0(3) 2_655 2_655
N10 Mn5 O6 102.9(3) . 2_655
O11 Mn5 N21 84.7(3) 2_655 2_655
N10 Mn5 N21 172.6(3) . 2_655
O6 Mn5 N21 71.8(3) 2_655 2_655
O11 Mn5 O3 91.5(3) 2_655 .
N10 Mn5 O3 69.3(3) . .
O6 Mn5 O3 84.9(2) 2_655 .
N21 Mn5 O3 114.6(3) 2_655 .
O11 Mn5 N9 105.1(3) 2_655 .
N10 Mn5 N9 72.8(3) . .
O6 Mn5 N9 94.8(3) 2_655 .
N21 Mn5 N9 102.1(3) 2_655 .
O3 Mn5 N9 141.0(3) . .
O10 Mn6 O12 94.8(3) . 2_655
O10 Mn6 O3 156.8(3) . .
O12 Mn6 O3 87.4(3) 2_655 .
O10 Mn6 O8 94.2(3) . 2_655
O12 Mn6 O8 154.9(3) 2_655 2_655
O3 Mn6 O8 93.3(3) . 2_655
O10 Mn6 N29 90.2(3) . 2_655
O12 Mn6 N29 85.2(3) 2_655 2_655
O3 Mn6 N29 113.0(3) . 2_655
O8 Mn6 N29 71.3(2) 2_655 2_655
O10 Mn6 N12 86.5(3) . .
O12 Mn6 N12 94.4(2) 2_655 .
O3 Mn6 N12 70.3(3) . .
O8 Mn6 N12 109.5(2) 2_655 .
N29 Mn6 N12 176.7(3) 2_655 .
O10 Mn7 O12 95.3(3) . .
O10 Mn7 O4 157.8(3) . .
O12 Mn7 O4 87.5(3) . .
O10 Mn7 O7 94.2(3) . .
O12 Mn7 O7 154.2(2) . .
O4 Mn7 O7 92.7(3) . .
O10 Mn7 N13 86.9(3) . .
O12 Mn7 N13 92.5(3) . .
O4 Mn7 N13 70.9(2) . .
O7 Mn7 N13 111.9(2) . .
O10 Mn7 N28 91.9(3) . .
O12 Mn7 N28 84.8(3) . .
O4 Mn7 N28 110.3(2) . .
O7 Mn7 N28 71.0(2) . .
N13 Mn7 N28 176.9(2) . .
O11 Mn8 O5 149.6(3) . .
O11 Mn8 N15 96.8(3) . .
O5 Mn8 N15 110.2(3) . .
O11 Mn8 O4 92.7(3) . .
O5 Mn8 O4 84.6(2) . .
N15 Mn8 O4 68.7(2) . .
O11 Mn8 N16 102.8(3) . .
O5 Mn8 N16 98.5(3) . .
N15 Mn8 N16 72.9(3) . .
O4 Mn8 N16 139.9(3) . .
O11 Mn8 N20 84.2(3) . .
O5 Mn8 N20 70.6(3) . .
N15 Mn8 N20 173.5(3) . .
O4 Mn8 N20 117.7(2) . .
N16 Mn8 N20 100.6(3) . .
C7 O1 Mn1 112.7(5) . .
C7 O1 Mn2 118.8(5) . .
Mn1 O1 Mn2 128.5(4) . .
C12 O2 Mn4 112.5(5) . .
C12 O2 Mn3 118.2(5) . .
Mn4 O2 Mn3 129.1(3) . .
C25 O3 Mn6 121.1(6) . .
C25 O3 Mn5 112.1(6) . .
Mn6 O3 Mn5 120.5(3) . .
C30 O4 Mn7 119.5(6) . .
C30 O4 Mn8 112.3(6) . .
Mn7 O4 Mn8 119.7(3) . .
C43 O5 Mn8 121.2(7) . .
C43 O5 Mn4 112.9(7) . .
Mn8 O5 Mn4 125.7(3) . .
C48 O6 Mn1 115.8(6) . 2_655
C48 O6 Mn5 117.3(6) . 2_655
Mn1 O6 Mn5 126.4(4) 2_655 2_655
C61 O7 Mn7 121.1(5) . .
C61 O7 Mn3 112.9(5) . .
Mn7 O7 Mn3 124.6(3) . .
C66 O8 Mn6 119.3(5) . 2_655
C66 O8 Mn2 113.4(5) . 2_655
Mn6 O8 Mn2 124.9(3) 2_655 2_655
Mn3 O9 Mn2 125.6(5) . .
Mn7 O10 Mn6 123.8(4) . .
Mn8 O11 Mn5 125.7(3) . 2_655
Mn7 O12 Mn6 118.6(3) . 2_655
C1 N1 C5 116.2(12) . .
C1 N1 Mn1 132.0(12) . .
C5 N1 Mn1 111.8(7) . .
C6 N2 N3 110.3(14) . .
C6 N2 Mn1 127.2(9) . .
N3 N2 Mn1 122.2(9) . .
C7 N3 N2 109.7(11) . .
N5 N4 C8 118.1(8) . .
N5 N4 Mn2 122.8(6) . .
C8 N4 Mn2 118.6(6) . .
N4 N5 C11 122.4(8) . .
N4 N5 Mn3 120.7(6) . .
C11 N5 Mn3 116.7(6) . .
C12 N6 N7 110.3(8) . .
C13 N7 N6 121.5(9) . .
C13 N7 Mn4 120.6(8) . .
N6 N7 Mn4 117.8(6) . .
C14 N8 C18 115.1(11) . .
C14 N8 Mn4 117.1(8) . .
C18 N8 Mn4 127.4(9) . .
C19 N9 C23 119.4(9) . .
C19 N9 Mn5 129.5(8) . .
C23 N9 Mn5 111.0(6) . .
C24 N10 N11 116.9(9) . .
C24 N10 Mn5 121.5(7) . .
N11 N10 Mn5 119.5(5) . .
C25 N11 N10 107.7(8) . .
C26 N12 N13 122.4(8) . .
C26 N12 Mn6 115.6(6) . .
N13 N12 Mn6 119.4(5) . .
C29 N13 N12 119.1(7) . .
C29 N13 Mn7 115.7(5) . .
N12 N13 Mn7 122.6(6) . .
C30 N14 N15 107.0(7) . .
C31 N15 N14 117.9(8) . .
C31 N15 Mn8 118.2(6) . .
N14 N15 Mn8 120.3(5) . .
C36 N16 C32 116.4(9) . .
C36 N16 Mn8 127.8(7) . .
C32 N16 Mn8 114.1(6) . .
C37 N17 C41 119.5(11) . .
C37 N17 Mn4 127.0(8) . .
C41 N17 Mn4 113.5(8) . .
C42 N18 N19 118.2(9) . .
C42 N18 Mn4 121.4(8) . .
N19 N18 Mn4 120.2(7) . .
C43 N19 N18 110.4(9) . .
N21 N20 C44 121.0(9) . .
N21 N20 Mn8 120.6(7) . .
C44 N20 Mn8 118.1(7) . .
N20 N21 C47 117.6(9) . .
N20 N21 Mn5 121.7(7) . 2_655
C47 N21 Mn5 120.2(6) . 2_655
C48 N22 N23 108.8(10) . .
C49 N23 N22 122.2(13) . .
C49 N23 Mn1 116.4(10) . 2_655
N22 N23 Mn1 121.3(7) . 2_655
C54 N24 C50 121.8(14) . .
C54 N24 Mn1 127.6(13) . 2_655
C50 N24 Mn1 110.6(7) . 2_655
C55 N25 C59 115.3(9) . .
C55 N25 Mn3 129.3(8) . .
C59 N25 Mn3 115.2(6) . .
C60 N26 N27 121.0(8) . .
C60 N26 Mn3 119.8(6) . .
N27 N26 Mn3 119.0(5) . .
C61 N27 N26 111.3(7) . .
N29 N28 C62 119.8(7) . .
N29 N28 Mn7 120.7(5) . .
C62 N28 Mn7 116.7(5) . .
C65 N29 N28 119.3(8) . .
C65 N29 Mn6 117.0(6) . 2_655
N28 N29 Mn6 120.4(5) . 2_655
C66 N30 N31 109.2(8) . .
C67 N31 N30 119.6(11) . .
C67 N31 Mn2 120.5(9) . 2_655
N30 N31 Mn2 119.5(6) . 2_655
C68 N32 C72 118.1(11) . .
C68 N32 Mn2 114.2(7) . 2_655
C72 N32 Mn2 126.9(9) . 2_655
O14 N33 O13 114.8(19) . .
O14 N33 O15 125(2) . .
O13 N33 O15 115(2) . .
N1 C1 C2 127.5(17) . .
C1 C2 C3 118.7(14) . .
C4 C3 C2 116.3(14) . .
C3 C4 C5 121(2) . .
N1 C5 C4 120.4(13) . .
N1 C5 C6 120.6(10) . .
C4 C5 C6 119.0(15) . .
N2 C6 C5 107.7(12) . .
O1 C7 N3 123.6(9) . .
O1 C7 C8 119.6(7) . .
N3 C7 C8 116.4(10) . .
C9 C8 N4 121.3(9) . .
C9 C8 C7 127.7(8) . .
N4 C8 C7 110.9(8) . .
C8 C9 C10 119.0(9) . .
C9 C10 C11 121.6(11) . .
N5 C11 C10 117.4(9) . .
N5 C11 C12 114.5(8) . .
C10 C11 C12 127.9(10) . .
N6 C12 O2 126.9(8) . .
N6 C12 C11 114.8(8) . .
O2 C12 C11 118.3(8) . .
N7 C13 C14 117.8(11) . .
N8 C14 C15 127.4(13) . .
N8 C14 C13 113.3(10) . .
C15 C14 C13 119.2(11) . .
C14 C15 C16 114.8(11) . .
C15 C16 C17 121.5(13) . .
C18 C17 C16 114.3(16) . .
C17 C18 N8 126.8(16) . .
C20 C19 N9 129.0(15) . .
C19 C20 C21 112.8(15) . .
C22 C21 C20 122.9(12) . .
C23 C22 C21 111.6(16) . .
N9 C23 C24 121.6(9) . .
N9 C23 C22 122.5(11) . .
C24 C23 C22 115.8(12) . .
N10 C24 C23 111.6(10) . .
O3 C25 N11 127.6(9) . .
O3 C25 C26 116.9(9) . .
N11 C25 C26 115.5(9) . .
N12 C26 C27 122.7(9) . .
N12 C26 C25 113.6(9) . .
C27 C26 C25 123.5(9) . .
C28 C27 C26 116.3(9) . .
C27 C28 C29 116.9(9) . .
N13 C29 C28 122.4(8) . .
N13 C29 C30 113.5(7) . .
C28 C29 C30 124.1(7) . .
O4 C30 N14 127.5(9) . .
O4 C30 C29 117.5(8) . .
N14 C30 C29 115.0(7) . .
N15 C31 C32 117.6(8) . .
C33 C32 N16 121.7(11) . .
C33 C32 C31 123.8(11) . .
N16 C32 C31 114.0(8) . .
C32 C33 C34 118.2(13) . .
C35 C34 C33 119.1(11) . .
C34 C35 C36 122.1(11) . .
N16 C36 C35 122.1(10) . .
N17 C37 C38 122.5(14) . .
C39 C38 C37 120.3(15) . .
C38 C39 C40 118.3(13) . .
C41 C40 C39 120.8(17) . .
N17 C41 C40 118.6(14) . .
N17 C41 C42 117.3(10) . .
C40 C41 C42 124.1(14) . .
N18 C42 C41 115.2(10) . .
N19 C43 O5 125.5(10) . .
N19 C43 C44 118.7(11) . .
O5 C43 C44 115.8(10) . .
N20 C44 C45 121.9(10) . .
N20 C44 C43 113.7(9) . .
C45 C44 C43 124.3(10) . .
C46 C45 C44 117.2(10) . .
C47 C46 C45 117.3(9) . .
N21 C47 C46 125.0(9) . .
N21 C47 C48 110.4(9) . .
C46 C47 C48 124.6(9) . .
O6 C48 N22 123.2(10) . .
O6 C48 C47 120.1(9) . .
N22 C48 C47 116.6(11) . .
N23 C49 C50 121.2(15) . .
N24 C50 C49 118.1(11) . .
N24 C50 C51 120.7(15) . .
C49 C50 C51 121.2(16) . .
C50 C51 C52 119(2) . .
C51 C52 C53 119(3) . .
C52 C53 C54 106(2) . .
N24 C54 C53 127(2) . .
C56 C55 N25 125.6(10) . .
C57 C56 C55 118.7(10) . .
C56 C57 C58 121.8(11) . .
C59 C58 C57 114.9(11) . .
N25 C59 C58 123.3(10) . .
N25 C59 C60 113.9(8) . .
C58 C59 C60 122.8(10) . .
N26 C60 C59 118.5(9) . .
N27 C61 O7 125.3(8) . .
N27 C61 C62 117.3(7) . .
O7 C61 C62 117.1(7) . .
N28 C62 C63 122.2(7) . .
N28 C62 C61 113.1(7) . .
C63 C62 C61 124.2(8) . .
C64 C63 C62 116.1(8) . .
C65 C64 C63 118.8(8) . .
N29 C65 C64 123.6(8) . .
N29 C65 C66 112.7(8) . .
C64 C65 C66 123.6(8) . .
O8 C66 N30 125.3(8) . .
O8 C66 C65 117.4(7) . .
N30 C66 C65 117.3(8) . .
N31 C67 C68 117.0(14) . .
N32 C68 C69 124.1(13) . .
N32 C68 C67 115.6(10) . .
C69 C68 C67 120.0(13) . .
C70 C69 C68 116.3(17) . .
C71 C70 C69 122.8(15) . .
C70 C71 C72 117.4(11) . .
N32 C72 C71 121.2(14) . .

loop_
_geom_bond_atom_site_label_1
_geom_bond_atom_site_label_2
_geom_bond_distance
_geom_bond_site_symmetry_2
Mn1 N2 2.012(18) .
Mn1 O6 2.156(7) 2_655
Mn1 N23 2.164(12) 2_655
Mn1 O1 2.224(7) .
Mn1 N1 2.242(11) .
Mn1 N24 2.283(9) 2_655
Mn2 O9 2.072(7) .
Mn2 N31 2.174(10) 2_655
Mn2 O8 2.218(6) 2_655
Mn2 N4 2.224(8) .
Mn2 O1 2.225(7) .
Mn2 N32 2.302(9) 2_655
Mn3 O9 2.059(8) .
Mn3 N26 2.207(7) .
Mn3 O2 2.217(6) .
Mn3 O7 2.250(6) .
Mn3 N5 2.251(8) .
Mn3 N25 2.252(8) .
Mn4 N7 2.133(8) .
Mn4 O2 2.174(6) .
Mn4 N18 2.176(9) .
Mn4 O5 2.207(6) .
Mn4 N17 2.255(9) .
Mn4 N8 2.298(9) .
Mn5 O11 2.075(6) 2_655
Mn5 N10 2.162(9) .
Mn5 O6 2.204(8) 2_655
Mn5 N21 2.245(9) 2_655
Mn5 O3 2.255(6) .
Mn5 N9 2.267(7) .
Mn6 O10 2.116(6) .
Mn6 O12 2.121(7) 2_655
Mn6 O3 2.168(6) .
Mn6 O8 2.191(7) 2_655
Mn6 N29 2.279(8) 2_655
Mn6 N12 2.325(8) .
Mn7 O10 2.073(6) .
Mn7 O12 2.111(7) .
Mn7 O4 2.171(6) .
Mn7 O7 2.183(6) .
Mn7 N13 2.291(7) .
Mn7 N28 2.292(7) .
Mn8 O11 2.048(7) .
Mn8 O5 2.177(7) .
Mn8 N15 2.190(8) .
Mn8 O4 2.247(6) .
Mn8 N16 2.254(7) .
Mn8 N20 2.293(9) .
O1 C7 1.261(13) .
O2 C12 1.289(10) .
O3 C25 1.212(12) .
O4 C30 1.240(10) .
O5 C43 1.321(14) .
O6 C48 1.307(14) .
O6 Mn1 2.157(7) 2_655
O6 Mn5 2.204(8) 2_655
O7 C61 1.288(10) .
O8 C66 1.288(11) .
O8 Mn6 2.191(7) 2_655
O8 Mn2 2.218(6) 2_655
O11 Mn5 2.075(6) 2_655
O12 Mn6 2.121(7) 2_655
O13 N33 1.251(19) .
O14 N33 1.21(2) .
O15 N33 1.29(2) .
N1 C1 1.311(16) .
N1 C5 1.327(19) .
N2 C6 1.336(16) .
N2 N3 1.399(15) .
N3 C7 1.265(12) .
N4 N5 1.317(9) .
N4 C8 1.392(11) .
N5 C11 1.347(13) .
N6 C12 1.269(12) .
N6 N7 1.402(11) .
N7 C13 1.274(15) .
N8 C14 1.274(15) .
N8 C18 1.357(15) .
N9 C19 1.328(15) .
N9 C23 1.370(14) .
N10 C24 1.321(12) .
N10 N11 1.384(11) .
N11 C25 1.325(12) .
N12 C26 1.256(12) .
N12 N13 1.317(9) .
N13 C29 1.279(11) .
N14 C30 1.328(12) .
N14 N15 1.367(10) .
N15 C31 1.299(11) .
N16 C36 1.323(12) .
N16 C32 1.420(14) .
N17 C37 1.351(13) .
N17 C41 1.359(15) .
N18 C42 1.254(14) .
N18 N19 1.358(12) .
N19 C43 1.300(14) .
N20 N21 1.322(10) .
N20 C44 1.327(14) .
N21 C47 1.336(13) .
N21 Mn5 2.245(9) 2_655
N22 C48 1.335(13) .
N22 N23 1.356(14) .
N23 C49 1.265(15) .
N23 Mn1 2.164(12) 2_655
N24 C54 1.232(17) .
N24 C50 1.354(18) .
N24 Mn1 2.282(9) 2_655
N25 C55 1.340(12) .
N25 C59 1.360(13) .
N26 C60 1.214(12) .
N26 N27 1.369(10) .
N27 C61 1.270(11) .
N28 N29 1.318(9) .
N28 C62 1.349(12) .
N29 C65 1.313(12) .
N29 Mn6 2.279(8) 2_655
N30 C66 1.297(11) .
N30 N31 1.398(11) .
N31 C67 1.257(14) .
N31 Mn2 2.174(10) 2_655
N32 C68 1.305(15) .
N32 C72 1.365(14) .
N32 Mn2 2.302(9) 2_655
C1 C2 1.31(2) .
C2 C3 1.40(3) .
C3 C4 1.35(2) .
C4 C5 1.436(19) .
C5 C6 1.437(16) .
C7 C8 1.490(14) .
C8 C9 1.314(14) .
C9 C10 1.337(14) .
C10 C11 1.377(13) .
C11 C12 1.463(13) .
C13 C14 1.442(17) .
C14 C15 1.350(15) .
C15 C16 1.39(2) .
C16 C17 1.41(3) .
C17 C18 1.32(2) .
C19 C20 1.273(17) .
C20 C21 1.48(3) .
C21 C22 1.48(2) .
C22 C23 1.426(16) .
C23 C24 1.421(14) .
C25 C26 1.538(13) .
C26 C27 1.383(15) .
C27 C28 1.364(13) .
C28 C29 1.399(13) .
C29 C30 1.507(12) .
C31 C32 1.450(14) .
C32 C33 1.344(15) .
C33 C34 1.447(16) .
C34 C35 1.264(16) .
C35 C36 1.397(15) .
C37 C38 1.354(18) .
C38 C39 1.35(2) .
C39 C40 1.40(2) .
C40 C41 1.394(18) .
C41 C42 1.459(18) .
C43 C44 1.473(15) .
C44 C45 1.404(13) .
C45 C46 1.360(17) .
C46 C47 1.356(16) .
C47 C48 1.484(14) .
C49 C50 1.37(2) .
C50 C51 1.370(17) .
C51 C52 1.44(3) .
C52 C53 1.49(4) .
C53 C54 1.55(2) .
C55 C56 1.340(15) .
C56 C57 1.294(17) .
C57 C58 1.434(16) .
C58 C59 1.388(14) .
C59 C60 1.503(13) .
C61 C62 1.478(11) .
C62 C63 1.379(13) .
C63 C64 1.375(13) .
C64 C65 1.346(14) .
C65 C66 1.498(13) .
C67 C68 1.456(17) .
C68 C69 1.406(17) .
C69 C70 1.36(2) .
C70 C71 1.35(3) .
C71 C72 1.415(18) .
